data_4309378
loop_
_publ_author_name
'Andrew J. Mountford'
'Simon J. Lancaster'
'Simon J. Coles'
'Peter N. Horton'
'David L. Hughes'
'Michael B. Hursthouse'
'Mark E. Light'

_publ_section_title
;
Intra- and Intermolecular N-H...F-C Hydrogen-Bonding Interactions in
Amine Adducts of Tris(pentafluorophenyl)borane and -alane
;
_journal_name_full 'Inorganic Chemistry'
_journal_page_first 5921
_journal_page_last 5933
_journal_paper_doi 10.1021/ic050663n
_journal_volume 44
_journal_year 2005
_chemical_formula_moiety 'C26 H11 Al F15 N'
_chemical_formula_structural C6F5)3Al-NHMeBz
_chemical_formula_sum 'C26 H11 Al F15 N'
_chemical_formula_weight 649.34
_chemical_name_common 'Compound 2g'
_space_group_IT_number 14
_symmetry_cell_setting monoclinic
_symmetry_space_group_name_Hall '-P 2ybc'
_symmetry_space_group_name_H-M 'P 1 21/c 1'
_atom_sites_solution_hydrogens geom
_atom_sites_solution_primary direct
_atom_sites_solution_secondary difmap
_audit_creation_method SHELXL-97
_cell_angle_alpha 90.00
_cell_angle_beta 111.726(2)
_cell_angle_gamma 90.00
_cell_formula_units_Z 8
_cell_length_a 21.3404(8)
_cell_length_b 12.7062(5)
_cell_length_c 20.2308(7)
_cell_measurement_reflns_used 11694
_cell_measurement_temperature 120(2)
_cell_measurement_theta_max 27.485
_cell_measurement_theta_min 2.910
_cell_volume 5096.0(3)
_computing_cell_refinement ' DENZO (Otwinowski & Minor, 1997) and COLLECT (Hooft, 1998)'
_computing_data_collection ' DENZO (Otwinowski and Minor, 1997)'
_computing_data_reduction ' DENZO (Otwinowski & Minor, 1997) and COLLECT (Hooft, 1998)'
_computing_molecular_graphics 'PLATON (Spek, 1990)'
_computing_structure_refinement 'SHELXL-97 (Sheldrick, 1997b)'
_computing_structure_solution 'SHELXS-97 (Sheldrick, 1997a)'
_diffrn_ambient_temperature 120(2)
_diffrn_detector_area_resol_mean 9.091
_diffrn_measured_fraction_theta_full 0.994
_diffrn_measured_fraction_theta_max 0.994
_diffrn_measurement_device_type 'Nonius KappaCCD Area Detector'
_diffrn_measurement_method '\f and \w scans to fill Ewald Sphere'
_diffrn_radiation_monochromator graphite
_diffrn_radiation_source 'Nonius FR591 rotating anode'
_diffrn_radiation_type MoK\a
_diffrn_radiation_wavelength 0.71073
_diffrn_reflns_av_R_equivalents 0.0970
_diffrn_reflns_av_sigmaI/netI 0.1082
_diffrn_reflns_limit_h_max 27
_diffrn_reflns_limit_h_min -27
_diffrn_reflns_limit_k_max 16
_diffrn_reflns_limit_k_min -16
_diffrn_reflns_limit_l_max 26
_diffrn_reflns_limit_l_min -25
_diffrn_reflns_number 55258
_diffrn_reflns_theta_full 27.48
_diffrn_reflns_theta_max 27.48
_diffrn_reflns_theta_min 3.04
_exptl_absorpt_coefficient_mu 0.208
_exptl_absorpt_correction_T_max 0.9714
_exptl_absorpt_correction_T_min 0.9517
_exptl_absorpt_correction_type multi-scan
_exptl_absorpt_process_details 'SORTAV Blessing (1997)'
_exptl_crystal_colour Colourless
_exptl_crystal_density_diffrn 1.693
_exptl_crystal_density_method 'not measured'
_exptl_crystal_description Shard
_exptl_crystal_F_000 2576
_exptl_crystal_size_max 0.24
_exptl_crystal_size_mid 0.22
_exptl_crystal_size_min 0.14
_refine_diff_density_max 0.245
_refine_diff_density_min -0.382
_refine_diff_density_rms 0.064
_refine_ls_extinction_method none
_refine_ls_goodness_of_fit_ref 0.967
_refine_ls_hydrogen_treatment constr
_refine_ls_matrix_type full
_refine_ls_number_parameters 777
_refine_ls_number_reflns 11624
_refine_ls_number_restraints 0
_refine_ls_restrained_S_all 0.967
_refine_ls_R_factor_all 0.1488
_refine_ls_R_factor_gt 0.0520
_refine_ls_shift/su_max 0.001
_refine_ls_shift/su_mean 0.000
_refine_ls_structure_factor_coef Fsqd
_refine_ls_weighting_details 'calc w=1/[\s^2^(Fo^2^)+(0.0503P)^2^+0.0000P] where P=(Fo^2^+2Fc^2^)/3'
_refine_ls_weighting_scheme calc
_refine_ls_wR_factor_gt 0.0917
_refine_ls_wR_factor_ref 0.1182
_reflns_number_gt 5655
_reflns_number_total 11624
_reflns_threshold_expression >2sigma(I)
_cod_data_source_file ic050663nsi20050429_025944_13.cif
_cod_data_source_block 03src0875
_cod_depositor_comments
;
The following automatic conversions were performed:
'_symmetry_cell_setting' value 'Monoclinic' changed to 'monoclinic'
according to '/home/saulius/struct/CIF-dictionaries/cif_core.dic'
dictionary named 'cif_core.dic' version 2.4.1 from 2010-06-29.

Automatic conversion script
Id: cif_fix_enum 1527 2010-12-29 10:47:43Z saulius 
;
_cod_database_code 4309378

loop_
_symmetry_equiv_pos_as_xyz
'x, y, z'
'-x, y+1/2, -z+1/2'
'-x, -y, -z'
'x, -y-1/2, z-1/2'

loop_
_atom_site_label
_atom_site_type_symbol
_atom_site_fract_x
_atom_site_fract_y
_atom_site_fract_z
_atom_site_U_iso_or_equiv
_atom_site_adp_type
_atom_site_occupancy
_atom_site_symmetry_multiplicity
_atom_site_calc_flag
_atom_site_refinement_flags
_atom_site_disorder_assembly
_atom_site_disorder_group
C1 C 0.39289(13) 0.1472(2) 0.26056(14) 0.0292(6) Uani 1 1 d . . .
C2 C 0.37454(14) 0.2216(2) 0.29998(14) 0.0329(7) Uani 1 1 d . . .
C3 C 0.35000(14) 0.1969(2) 0.35188(15) 0.0378(7) Uani 1 1 d . . .
C4 C 0.34171(14) 0.0938(3) 0.36584(15) 0.0413(8) Uani 1 1 d . . .
C5 C 0.35926(14) 0.0162(2) 0.32853(15) 0.0381(7) Uani 1 1 d . . .
C6 C 0.38445(13) 0.0452(2) 0.27828(14) 0.0322(7) Uani 1 1 d . . .
C7 C 0.53544(13) 0.1717(2) 0.24285(14) 0.0276(6) Uani 1 1 d . . .
C8 C 0.56429(14) 0.2467(2) 0.29435(14) 0.0296(6) Uani 1 1 d . . .
C9 C 0.63103(14) 0.2512(2) 0.33661(14) 0.0331(7) Uani 1 1 d . . .
C10 C 0.67392(14) 0.1785(2) 0.32705(15) 0.0354(7) Uani 1 1 d . . .
C11 C 0.64878(14) 0.1002(2) 0.27706(16) 0.0355(7) Uani 1 1 d . . .
C12 C 0.58093(14) 0.0984(2) 0.23717(14) 0.0312(7) Uani 1 1 d . . .
C13 C 0.40550(13) 0.3139(2) 0.13684(13) 0.0287(6) Uani 1 1 d . . .
C14 C 0.34030(14) 0.3502(2) 0.11803(14) 0.0326(7) Uani 1 1 d . . .
C15 C 0.31702(15) 0.4423(2) 0.08142(15) 0.0388(7) Uani 1 1 d . . .
C16 C 0.36059(17) 0.5043(2) 0.06304(15) 0.0403(8) Uani 1 1 d . . .
C17 C 0.42580(16) 0.4721(2) 0.07991(15) 0.0380(7) Uani 1 1 d . . .
C18 C 0.44624(14) 0.3788(2) 0.11532(14) 0.0331(7) Uani 1 1 d . . .
C19 C 0.33113(13) 0.0644(2) 0.08691(15) 0.0348(7) Uani 1 1 d . . .
H19A H 0.3127 0.1306 0.0626 0.052 Uiso 1 1 calc R . .
H19B H 0.3142 0.0523 0.1252 0.052 Uiso 1 1 calc R . .
H19C H 0.3172 0.0062 0.0528 0.052 Uiso 1 1 calc R . .
C20 C 0.43335(14) 0.0810(2) 0.05851(14) 0.0320(7) Uani 1 1 d . . .
H20A H 0.4105 0.1404 0.0272 0.038 Uiso 1 1 calc R . .
H20B H 0.4823 0.0966 0.0791 0.038 Uiso 1 1 calc R . .
C21 C 0.42199(15) -0.0180(2) 0.01521(15) 0.0359(7) Uani 1 1 d . . .
C22 C 0.36923(17) -0.0256(3) -0.05015(17) 0.0530(9) Uani 1 1 d . . .
H22 H 0.3416 0.0339 -0.0696 0.064 Uiso 1 1 calc R . .
C23 C 0.3568(2) -0.1195(4) -0.0870(2) 0.0738(12) Uani 1 1 d . . .
H23 H 0.3202 -0.1248 -0.1315 0.089 Uiso 1 1 calc R . .
C24 C 0.3971(3) -0.2053(3) -0.0595(3) 0.0805(14) Uani 1 1 d . . .
H24 H 0.3883 -0.2698 -0.0850 0.097 Uiso 1 1 calc R . .
C25 C 0.4503(2) -0.1982(3) 0.0049(2) 0.0636(11) Uani 1 1 d . . .
H25 H 0.4782 -0.2577 0.0236 0.076 Uiso 1 1 calc R . .
C26 C 0.46288(17) -0.1045(2) 0.04208(17) 0.0453(8) Uani 1 1 d . . .
H26 H 0.4998 -0.0994 0.0863 0.054 Uiso 1 1 calc R . .
N1 N 0.40662(10) 0.07080(16) 0.11776(11) 0.0275(5) Uani 1 1 d . . .
H1 H 0.4223 0.0070 0.1404 0.033 Uiso 1 1 calc R . .
F2 F 0.38064(8) 0.32467(12) 0.28813(9) 0.0451(4) Uani 1 1 d . . .
F3 F 0.33446(9) 0.27289(15) 0.38961(9) 0.0584(5) Uani 1 1 d . . .
F4 F 0.31788(9) 0.06718(15) 0.41640(9) 0.0574(5) Uani 1 1 d . . .
F5 F 0.35039(8) -0.08561(13) 0.34134(10) 0.0534(5) Uani 1 1 d . . .
F6 F 0.40223(8) -0.03451(12) 0.24347(8) 0.0429(4) Uani 1 1 d . . .
F8 F 0.52316(7) 0.32265(12) 0.30385(8) 0.0381(4) Uani 1 1 d . . .
F9 F 0.65499(8) 0.32635(12) 0.38664(8) 0.0431(4) Uani 1 1 d . . .
F10 F 0.73957(8) 0.18099(13) 0.36737(9) 0.0487(4) Uani 1 1 d . . .
F11 F 0.69094(8) 0.02776(12) 0.26842(9) 0.0494(4) Uani 1 1 d . . .
F12 F 0.55814(8) 0.01809(12) 0.19041(9) 0.0442(4) Uani 1 1 d . . .
F14 F 0.29521(7) 0.29340(12) 0.13630(8) 0.0407(4) Uani 1 1 d . . .
F15 F 0.25264(9) 0.47267(14) 0.06439(9) 0.0556(5) Uani 1 1 d . . .
F16 F 0.33925(10) 0.59452(13) 0.02779(9) 0.0584(5) Uani 1 1 d . . .
F17 F 0.46858(9) 0.53118(13) 0.06091(9) 0.0563(5) Uani 1 1 d . . .
F18 F 0.51089(8) 0.34921(12) 0.12893(9) 0.0431(4) Uani 1 1 d . . .
Al1 Al 0.43636(4) 0.18093(6) 0.19100(4) 0.02723(19) Uani 1 1 d . . .
C31 C 0.13771(13) 0.0494(2) 0.23430(14) 0.0318(7) Uani 1 1 d . . .
C32 C 0.17659(14) 0.0200(2) 0.19627(14) 0.0335(7) Uani 1 1 d . . .
C33 C 0.21090(14) -0.0737(2) 0.20517(15) 0.0360(7) Uani 1 1 d . . .
C34 C 0.20701(15) -0.1438(2) 0.25502(16) 0.0394(7) Uani 1 1 d . . .
C35 C 0.16930(14) -0.1191(2) 0.29508(15) 0.0377(7) Uani 1 1 d . . .
C36 C 0.13641(14) -0.0243(2) 0.28381(15) 0.0352(7) Uani 1 1 d . . .
C37 C 0.08926(14) 0.2491(2) 0.31017(14) 0.0323(7) Uani 1 1 d . . .
C38 C 0.14649(15) 0.2401(2) 0.37068(16) 0.0389(7) Uani 1 1 d . . .
C39 C 0.15184(18) 0.2795(3) 0.43557(16) 0.0485(9) Uani 1 1 d . . .
C40 C 0.0985(2) 0.3308(2) 0.44196(16) 0.0484(9) Uani 1 1 d . . .
C41 C 0.04045(17) 0.3434(2) 0.38449(17) 0.0433(8) Uani 1 1 d . . .
C42 C 0.03740(15) 0.3038(2) 0.32011(15) 0.0345(7) Uani 1 1 d . . .
C43 C -0.01430(14) 0.1399(2) 0.15935(15) 0.0334(7) Uani 1 1 d . . .
C44 C -0.05919(15) 0.1017(2) 0.18844(16) 0.0378(7) Uani 1 1 d . . .
C45 C -0.12379(16) 0.0708(2) 0.14888(19) 0.0464(8) Uani 1 1 d . . .
C46 C -0.14595(16) 0.0758(2) 0.07660(19) 0.0509(9) Uani 1 1 d . . .
C47 C -0.10449(17) 0.1120(2) 0.04431(17) 0.0492(8) Uani 1 1 d . . .
C48 C -0.04043(15) 0.1425(2) 0.08609(16) 0.0398(7) Uani 1 1 d . . .
C49 C 0.18397(14) 0.3168(2) 0.20907(16) 0.0406(7) Uani 1 1 d . . .
H49A H 0.1982 0.3662 0.1802 0.061 Uiso 1 1 calc R . .
H49B H 0.2137 0.2552 0.2204 0.061 Uiso 1 1 calc R . .
H49C H 0.1865 0.3513 0.2533 0.061 Uiso 1 1 calc R . .
C50 C 0.06687(14) 0.3771(2) 0.14601(15) 0.0344(7) Uani 1 1 d . . .
H50A H 0.0195 0.3528 0.1250 0.041 Uiso 1 1 calc R . .
H50B H 0.0718 0.4194 0.1887 0.041 Uiso 1 1 calc R . .
C51 C 0.08156(14) 0.4459(2) 0.09299(15) 0.0344(7) Uani 1 1 d . . .
C52 C 0.10505(14) 0.5472(2) 0.10950(17) 0.0428(8) Uani 1 1 d . . .
H52 H 0.1136 0.5743 0.1558 0.051 Uiso 1 1 calc R . .
C53 C 0.11632(14) 0.6102(3) 0.0588(2) 0.0513(9) Uani 1 1 d . . .
H53 H 0.1317 0.6805 0.0702 0.062 Uiso 1 1 calc R . .
C54 C 0.10513(15) 0.5704(3) -0.00788(19) 0.0511(9) Uani 1 1 d . . .
H54 H 0.1136 0.6130 -0.0422 0.061 Uiso 1 1 calc R . .
C55 C 0.08191(16) 0.4698(3) -0.02495(18) 0.0493(8) Uani 1 1 d . . .
H55 H 0.0745 0.4425 -0.0709 0.059 Uiso 1 1 calc R . .
C56 C 0.06922(14) 0.4082(2) 0.02479(16) 0.0402(7) Uani 1 1 d . . .
H56 H 0.0518 0.3391 0.0123 0.048 Uiso 1 1 calc R . .
N31 N 0.11263(11) 0.28243(17) 0.16824(12) 0.0317(5) Uani 1 1 d . . .
H31 H 0.1123 0.2504 0.1268 0.038 Uiso 1 1 calc R . .
F32 F 0.18258(8) 0.08635(12) 0.14616(8) 0.0438(4) Uani 1 1 d . . .
F33 F 0.24906(8) -0.09654(13) 0.16718(9) 0.0501(5) Uani 1 1 d . . .
F34 F 0.23942(9) -0.23628(13) 0.26446(10) 0.0541(5) Uani 1 1 d . . .
F35 F 0.16507(9) -0.18740(13) 0.34382(9) 0.0538(5) Uani 1 1 d . . .
F36 F 0.09862(8) -0.00367(13) 0.32334(9) 0.0471(4) Uani 1 1 d . . .
F38 F 0.20053(8) 0.18894(14) 0.36682(9) 0.0564(5) Uani 1 1 d . . .
F39 F 0.20925(10) 0.26664(16) 0.49311(9) 0.0727(6) Uani 1 1 d . . .
F40 F 0.10384(11) 0.37031(15) 0.50569(9) 0.0713(6) Uani 1 1 d . . .
F41 F -0.01235(10) 0.39457(15) 0.39046(10) 0.0637(5) Uani 1 1 d . . .
F42 F -0.02056(8) 0.31962(13) 0.26373(9) 0.0479(4) Uani 1 1 d . . .
F44 F -0.03923(8) 0.09406(13) 0.26000(9) 0.0490(4) Uani 1 1 d . . .
F45 F -0.16474(9) 0.03380(15) 0.18075(11) 0.0664(6) Uani 1 1 d . . .
F46 F -0.20862(9) 0.04379(16) 0.03702(12) 0.0794(7) Uani 1 1 d . . .
F47 F -0.12559(10) 0.11626(15) -0.02719(9) 0.0709(6) Uani 1 1 d . . .
F48 F 0.00033(9) 0.17595(14) 0.05193(8) 0.0532(5) Uani 1 1 d . . .
Al31 Al 0.08040(4) 0.17730(6) 0.21971(4) 0.0304(2) Uani 1 1 d . . .

loop_
_atom_site_aniso_label
_atom_site_aniso_U_11
_atom_site_aniso_U_22
_atom_site_aniso_U_33
_atom_site_aniso_U_23
_atom_site_aniso_U_13
_atom_site_aniso_U_12
C1 0.0246(16) 0.0303(15) 0.0295(15) -0.0033(12) 0.0064(12) -0.0007(12)
C2 0.0309(17) 0.0328(16) 0.0343(16) -0.0026(13) 0.0113(14) -0.0061(13)
C3 0.0336(18) 0.049(2) 0.0314(16) -0.0081(15) 0.0133(14) -0.0005(15)
C4 0.0313(18) 0.063(2) 0.0305(16) 0.0137(16) 0.0131(14) 0.0027(16)
C5 0.0347(18) 0.0386(18) 0.0404(18) 0.0175(15) 0.0131(15) 0.0046(14)
C6 0.0276(16) 0.0345(17) 0.0319(16) 0.0011(13) 0.0080(13) 0.0052(13)
C7 0.0318(16) 0.0244(14) 0.0280(14) 0.0038(12) 0.0126(13) 0.0006(13)
C8 0.0300(17) 0.0265(15) 0.0339(16) 0.0041(13) 0.0135(14) 0.0028(13)
C9 0.0347(19) 0.0294(16) 0.0308(15) -0.0012(13) 0.0072(14) -0.0062(14)
C10 0.0208(17) 0.0365(17) 0.0414(17) 0.0071(15) 0.0027(14) -0.0029(14)
C11 0.0287(18) 0.0310(16) 0.0463(18) 0.0057(14) 0.0135(15) 0.0080(14)
C12 0.0337(18) 0.0252(15) 0.0315(16) 0.0000(13) 0.0083(14) -0.0002(13)
C13 0.0304(17) 0.0291(15) 0.0240(14) -0.0001(12) 0.0071(13) 0.0018(13)
C14 0.0328(18) 0.0335(16) 0.0323(16) -0.0045(13) 0.0130(14) 0.0006(14)
C15 0.0357(19) 0.0416(18) 0.0348(17) -0.0034(15) 0.0079(15) 0.0150(15)
C16 0.059(2) 0.0271(16) 0.0307(16) 0.0009(13) 0.0123(16) 0.0072(16)
C17 0.047(2) 0.0350(17) 0.0340(17) 0.0016(14) 0.0177(15) -0.0050(16)
C18 0.0319(18) 0.0351(17) 0.0318(16) -0.0013(14) 0.0112(14) 0.0023(14)
C19 0.0261(17) 0.0388(17) 0.0339(16) -0.0037(14) 0.0045(13) -0.0020(13)
C20 0.0369(17) 0.0288(15) 0.0295(15) -0.0006(12) 0.0115(13) -0.0040(13)
C21 0.0443(19) 0.0354(17) 0.0354(17) -0.0048(14) 0.0233(16) -0.0100(15)
C22 0.058(2) 0.059(2) 0.045(2) -0.0115(18) 0.0236(18) -0.0188(18)
C23 0.076(3) 0.092(3) 0.060(2) -0.044(2) 0.033(2) -0.042(3)
C24 0.109(4) 0.064(3) 0.106(4) -0.053(3) 0.083(3) -0.046(3)
C25 0.095(3) 0.036(2) 0.090(3) -0.017(2) 0.069(3) -0.016(2)
C26 0.062(2) 0.0369(18) 0.052(2) -0.0071(16) 0.0392(18) -0.0086(17)
N1 0.0269(13) 0.0262(12) 0.0288(12) 0.0027(10) 0.0098(10) 0.0002(10)
F2 0.0547(11) 0.0320(9) 0.0577(11) -0.0095(8) 0.0315(9) -0.0071(8)
F3 0.0650(13) 0.0659(12) 0.0562(11) -0.0178(10) 0.0363(10) -0.0037(10)
F4 0.0523(12) 0.0823(13) 0.0460(10) 0.0228(10) 0.0279(9) 0.0119(10)
F5 0.0486(11) 0.0475(11) 0.0682(12) 0.0298(9) 0.0265(10) 0.0091(9)
F6 0.0524(11) 0.0313(9) 0.0491(10) 0.0070(8) 0.0235(9) 0.0074(8)
F8 0.0338(9) 0.0375(9) 0.0432(9) -0.0103(8) 0.0146(8) 0.0009(8)
F9 0.0389(10) 0.0416(9) 0.0415(9) -0.0079(8) 0.0065(8) -0.0078(8)
F10 0.0277(10) 0.0467(10) 0.0579(11) 0.0063(9) -0.0001(8) -0.0004(8)
F11 0.0328(10) 0.0425(10) 0.0678(12) -0.0029(9) 0.0126(9) 0.0127(8)
F12 0.0392(10) 0.0356(9) 0.0510(10) -0.0117(8) 0.0088(8) 0.0060(8)
F14 0.0281(9) 0.0451(10) 0.0490(10) -0.0002(8) 0.0144(8) 0.0008(8)
F15 0.0438(11) 0.0552(11) 0.0603(12) 0.0024(9) 0.0105(9) 0.0232(9)
F16 0.0894(15) 0.0348(10) 0.0475(10) 0.0123(9) 0.0211(10) 0.0216(10)
F17 0.0719(13) 0.0432(10) 0.0627(12) 0.0130(9) 0.0354(10) -0.0075(9)
F18 0.0344(10) 0.0465(10) 0.0517(10) 0.0075(8) 0.0198(8) -0.0016(8)
Al1 0.0258(5) 0.0266(4) 0.0289(4) -0.0013(4) 0.0095(4) -0.0005(4)
C31 0.0274(16) 0.0349(16) 0.0308(15) -0.0007(13) 0.0079(13) -0.0021(13)
C32 0.0335(17) 0.0349(16) 0.0308(16) 0.0052(13) 0.0105(14) -0.0011(14)
C33 0.0300(17) 0.0392(17) 0.0425(17) -0.0015(15) 0.0177(15) 0.0022(14)
C34 0.0348(18) 0.0301(16) 0.0502(19) 0.0045(15) 0.0122(16) 0.0046(14)
C35 0.0370(18) 0.0327(17) 0.0405(17) 0.0118(14) 0.0109(15) -0.0029(14)
C36 0.0352(17) 0.0394(18) 0.0326(16) -0.0010(14) 0.0143(14) -0.0024(14)
C37 0.0330(17) 0.0321(16) 0.0301(15) 0.0034(13) 0.0096(14) -0.0047(13)
C38 0.0344(19) 0.0363(17) 0.0402(19) -0.0002(15) 0.0068(15) -0.0070(15)
C39 0.058(2) 0.0432(19) 0.0312(18) 0.0029(15) 0.0006(18) -0.0194(17)
C40 0.077(3) 0.0416(19) 0.0301(18) -0.0066(15) 0.0237(19) -0.0195(19)
C41 0.056(2) 0.0368(18) 0.044(2) -0.0046(15) 0.0264(18) -0.0033(16)
C42 0.0357(18) 0.0379(17) 0.0296(16) 0.0002(14) 0.0115(15) -0.0023(14)
C43 0.0319(17) 0.0311(15) 0.0358(17) -0.0017(13) 0.0111(14) 0.0037(13)
C44 0.0329(19) 0.0331(16) 0.0432(19) -0.0017(14) 0.0095(15) 0.0009(14)
C45 0.035(2) 0.0385(18) 0.065(2) -0.0014(17) 0.0173(19) -0.0051(15)
C46 0.0270(19) 0.0413(19) 0.064(2) -0.0047(17) -0.0071(18) -0.0065(15)
C47 0.047(2) 0.0427(19) 0.0383(19) -0.0016(15) -0.0072(17) -0.0016(16)
C48 0.039(2) 0.0368(17) 0.0417(18) -0.0032(15) 0.0131(16) -0.0032(15)
C49 0.0280(17) 0.0469(18) 0.0456(18) 0.0058(15) 0.0122(15) 0.0004(14)
C50 0.0328(17) 0.0318(16) 0.0380(17) 0.0026(13) 0.0126(14) 0.0057(13)
C51 0.0278(17) 0.0371(17) 0.0389(17) 0.0093(14) 0.0132(14) 0.0073(13)
C52 0.0299(18) 0.0449(19) 0.0488(19) 0.0063(16) 0.0089(15) 0.0002(15)
C53 0.0265(18) 0.050(2) 0.071(3) 0.0242(19) 0.0104(17) 0.0015(15)
C54 0.0286(19) 0.068(3) 0.057(2) 0.033(2) 0.0169(17) 0.0133(17)
C55 0.049(2) 0.054(2) 0.051(2) 0.0173(17) 0.0258(17) 0.0147(18)
C56 0.0371(18) 0.0413(18) 0.0450(19) 0.0101(15) 0.0184(15) 0.0107(14)
N31 0.0279(13) 0.0353(13) 0.0321(12) 0.0029(11) 0.0116(11) 0.0045(11)
F32 0.0547(11) 0.0423(10) 0.0429(10) 0.0096(8) 0.0281(9) 0.0105(8)
F33 0.0518(11) 0.0460(10) 0.0644(12) 0.0021(9) 0.0354(10) 0.0106(9)
F34 0.0565(12) 0.0344(10) 0.0748(12) 0.0099(9) 0.0283(10) 0.0139(9)
F35 0.0640(13) 0.0424(10) 0.0591(11) 0.0186(9) 0.0277(10) 0.0050(9)
F36 0.0588(11) 0.0460(10) 0.0486(10) 0.0077(8) 0.0342(9) 0.0041(9)
F38 0.0318(10) 0.0638(12) 0.0589(11) -0.0037(10) -0.0004(9) 0.0022(9)
F39 0.0744(14) 0.0718(14) 0.0411(11) -0.0020(10) -0.0144(11) -0.0190(11)
F40 0.1150(17) 0.0662(13) 0.0370(11) -0.0170(10) 0.0330(11) -0.0266(12)
F41 0.0784(14) 0.0616(12) 0.0677(13) -0.0166(10) 0.0462(11) 0.0023(11)
F42 0.0402(11) 0.0548(10) 0.0446(10) -0.0048(9) 0.0110(9) 0.0118(9)
F44 0.0459(11) 0.0574(11) 0.0469(11) 0.0026(9) 0.0208(9) -0.0106(9)
F45 0.0385(11) 0.0702(13) 0.0918(15) 0.0028(11) 0.0255(11) -0.0144(10)
F46 0.0421(12) 0.0711(14) 0.0928(16) -0.0015(12) -0.0126(11) -0.0174(10)
F47 0.0769(14) 0.0667(13) 0.0412(11) -0.0007(10) -0.0106(10) -0.0136(11)
F48 0.0606(12) 0.0637(12) 0.0353(9) -0.0061(9) 0.0179(9) -0.0127(10)
Al31 0.0269(5) 0.0342(5) 0.0297(4) 0.0019(4) 0.0100(4) 0.0019(4)

loop_
_atom_type_symbol
_atom_type_description
_atom_type_scat_dispersion_real
_atom_type_scat_dispersion_imag
_atom_type_scat_source
C C 0.0033 0.0016 'International Tables Vol C Tables 4.2.6.8 and 6.1.1.4'
H H 0.0000 0.0000 'International Tables Vol C Tables 4.2.6.8 and 6.1.1.4'
N N 0.0061 0.0033 'International Tables Vol C Tables 4.2.6.8 and 6.1.1.4'
F F 0.0171 0.0103 'International Tables Vol C Tables 4.2.6.8 and 6.1.1.4'
Al Al 0.0645 0.0514 'International Tables Vol C Tables 4.2.6.8 and 6.1.1.4'

loop_
_geom_angle_atom_site_label_1
_geom_angle_atom_site_label_2
_geom_angle_atom_site_label_3
_geom_angle
_geom_angle_site_symmetry_1
_geom_angle_site_symmetry_3
_geom_angle_publ_flag
C6 C1 C2 113.7(2) . . ?
C6 C1 Al1 121.8(2) . . ?
C2 C1 Al1 124.3(2) . . ?
F2 C2 C3 116.6(2) . . ?
F2 C2 C1 119.7(2) . . ?
C3 C2 C1 123.7(3) . . ?
F3 C3 C4 119.5(3) . . ?
F3 C3 C2 120.9(3) . . ?
C4 C3 C2 119.5(3) . . ?
F4 C4 C3 120.9(3) . . ?
F4 C4 C5 119.6(3) . . ?
C3 C4 C5 119.5(3) . . ?
F5 C5 C6 121.7(3) . . ?
F5 C5 C4 119.8(3) . . ?
C6 C5 C4 118.5(3) . . ?
C5 C6 F6 116.4(2) . . ?
C5 C6 C1 125.1(3) . . ?
F6 C6 C1 118.5(2) . . ?
C8 C7 C12 113.5(2) . . ?
C8 C7 Al1 116.69(19) . . ?
C12 C7 Al1 129.8(2) . . ?
C9 C8 F8 117.3(2) . . ?
C9 C8 C7 125.0(2) . . ?
F8 C8 C7 117.7(2) . . ?
F9 C9 C10 119.9(2) . . ?
F9 C9 C8 121.2(2) . . ?
C10 C9 C8 118.9(3) . . ?
F10 C10 C9 120.3(3) . . ?
F10 C10 C11 120.1(3) . . ?
C9 C10 C11 119.6(3) . . ?
F11 C11 C12 121.6(3) . . ?
F11 C11 C10 119.5(3) . . ?
C12 C11 C10 118.9(3) . . ?
F12 C12 C11 116.9(2) . . ?
F12 C12 C7 119.0(2) . . ?
C11 C12 C7 124.1(3) . . ?
C14 C13 C18 113.7(2) . . ?
C14 C13 Al1 122.0(2) . . ?
C18 C13 Al1 124.2(2) . . ?
F14 C14 C15 116.6(2) . . ?
F14 C14 C13 119.4(2) . . ?
C15 C14 C13 124.0(3) . . ?
F15 C15 C16 119.8(3) . . ?
F15 C15 C14 120.9(3) . . ?
C16 C15 C14 119.3(3) . . ?
F16 C16 C17 120.2(3) . . ?
F16 C16 C15 120.4(3) . . ?
C17 C16 C15 119.4(3) . . ?
F17 C17 C16 119.9(3) . . ?
F17 C17 C18 121.0(3) . . ?
C16 C17 C18 119.1(3) . . ?
F18 C18 C17 116.7(2) . . ?
F18 C18 C13 118.9(2) . . ?
C17 C18 C13 124.4(3) . . ?
N1 C19 H19A 109.5 . . ?
N1 C19 H19B 109.5 . . ?
H19A C19 H19B 109.5 . . ?
N1 C19 H19C 109.5 . . ?
H19A C19 H19C 109.5 . . ?
H19B C19 H19C 109.5 . . ?
C21 C20 N1 111.4(2) . . ?
C21 C20 H20A 109.4 . . ?
N1 C20 H20A 109.4 . . ?
C21 C20 H20B 109.4 . . ?
N1 C20 H20B 109.4 . . ?
H20A C20 H20B 108.0 . . ?
C26 C21 C22 119.4(3) . . ?
C26 C21 C20 119.6(3) . . ?
C22 C21 C20 120.9(3) . . ?
C23 C22 C21 120.1(4) . . ?
C23 C22 H22 120.0 . . ?
C21 C22 H22 120.0 . . ?
C24 C23 C22 120.1(4) . . ?
C24 C23 H23 120.0 . . ?
C22 C23 H23 120.0 . . ?
C23 C24 C25 120.4(3) . . ?
C23 C24 H24 119.8 . . ?
C25 C24 H24 119.8 . . ?
C24 C25 C26 119.8(4) . . ?
C24 C25 H25 120.1 . . ?
C26 C25 H25 120.1 . . ?
C25 C26 C21 120.2(3) . . ?
C25 C26 H26 119.9 . . ?
C21 C26 H26 119.9 . . ?
C19 N1 C20 109.72(19) . . ?
C19 N1 Al1 110.47(16) . . ?
C20 N1 Al1 115.18(15) . . ?
C19 N1 H1 107.0 . . ?
C20 N1 H1 107.0 . . ?
Al1 N1 H1 107.0 . . ?
N1 Al1 C7 109.88(10) . . ?
N1 Al1 C13 103.94(10) . . ?
C7 Al1 C13 114.31(11) . . ?
N1 Al1 C1 105.88(10) . . ?
C7 Al1 C1 107.26(11) . . ?
C13 Al1 C1 115.16(11) . . ?
C32 C31 C36 113.6(3) . . ?
C32 C31 Al31 127.2(2) . . ?
C36 C31 Al31 119.1(2) . . ?
F32 C32 C33 116.2(2) . . ?
F32 C32 C31 119.4(2) . . ?
C33 C32 C31 124.4(3) . . ?
F33 C33 C34 119.7(3) . . ?
F33 C33 C32 121.3(3) . . ?
C34 C33 C32 119.0(3) . . ?
F34 C34 C33 120.4(3) . . ?
F34 C34 C35 120.0(3) . . ?
C33 C34 C35 119.6(3) . . ?
F35 C35 C36 121.4(3) . . ?
F35 C35 C34 119.9(3) . . ?
C36 C35 C34 118.6(3) . . ?
F36 C36 C35 116.9(2) . . ?
F36 C36 C31 118.3(2) . . ?
C35 C36 C31 124.8(3) . . ?
C38 C37 C42 114.0(3) . . ?
C38 C37 Al31 122.0(2) . . ?
C42 C37 Al31 123.7(2) . . ?
F38 C38 C39 117.5(3) . . ?
F38 C38 C37 118.9(3) . . ?
C39 C38 C37 123.6(3) . . ?
F39 C39 C40 120.0(3) . . ?
F39 C39 C38 120.6(3) . . ?
C40 C39 C38 119.4(3) . . ?
F40 C40 C39 119.5(3) . . ?
F40 C40 C41 120.1(3) . . ?
C39 C40 C41 120.4(3) . . ?
F41 C41 C40 120.6(3) . . ?
F41 C41 C42 121.0(3) . . ?
C40 C41 C42 118.4(3) . . ?
F42 C42 C41 116.9(3) . . ?
F42 C42 C37 118.9(2) . . ?
C41 C42 C37 124.2(3) . . ?
C48 C43 C44 113.4(3) . . ?
C48 C43 Al31 124.6(2) . . ?
C44 C43 Al31 121.8(2) . . ?
F44 C44 C45 117.0(3) . . ?
F44 C44 C43 119.1(3) . . ?
C45 C44 C43 123.8(3) . . ?
F45 C45 C46 120.1(3) . . ?
F45 C45 C44 120.7(3) . . ?
C46 C45 C44 119.2(3) . . ?
F46 C46 C47 119.8(3) . . ?
F46 C46 C45 120.0(3) . . ?
C47 C46 C45 120.2(3) . . ?
F47 C47 C46 120.7(3) . . ?
F47 C47 C48 120.8(3) . . ?
C46 C47 C48 118.5(3) . . ?
F48 C48 C47 117.0(3) . . ?
F48 C48 C43 118.2(3) . . ?
C47 C48 C43 124.8(3) . . ?
N31 C49 H49A 109.5 . . ?
N31 C49 H49B 109.5 . . ?
H49A C49 H49B 109.5 . . ?
N31 C49 H49C 109.5 . . ?
H49A C49 H49C 109.5 . . ?
H49B C49 H49C 109.5 . . ?
C51 C50 N31 113.2(2) . . ?
C51 C50 H50A 108.9 . . ?
N31 C50 H50A 108.9 . . ?
C51 C50 H50B 108.9 . . ?
N31 C50 H50B 108.9 . . ?
H50A C50 H50B 107.8 . . ?
C52 C51 C56 118.8(3) . . ?
C52 C51 C50 121.6(3) . . ?
C56 C51 C50 119.6(3) . . ?
C51 C52 C53 120.4(3) . . ?
C51 C52 H52 119.8 . . ?
C53 C52 H52 119.8 . . ?
C54 C53 C52 119.8(3) . . ?
C54 C53 H53 120.1 . . ?
C52 C53 H53 120.1 . . ?
C55 C54 C53 120.4(3) . . ?
C55 C54 H54 119.8 . . ?
C53 C54 H54 119.8 . . ?
C54 C55 C56 119.8(3) . . ?
C54 C55 H55 120.1 . . ?
C56 C55 H55 120.1 . . ?
C55 C56 C51 120.8(3) . . ?
C55 C56 H56 119.6 . . ?
C51 C56 H56 119.6 . . ?
C49 N31 C50 110.1(2) . . ?
C49 N31 Al31 112.81(16) . . ?
C50 N31 Al31 112.60(16) . . ?
C49 N31 H31 107.0 . . ?
C50 N31 H31 107.0 . . ?
Al31 N31 H31 107.0 . . ?
N31 Al31 C31 108.48(11) . . ?
N31 Al31 C37 104.04(11) . . ?
C31 Al31 C37 113.22(12) . . ?
N31 Al31 C43 108.15(11) . . ?
C31 Al31 C43 108.91(11) . . ?
C37 Al31 C43 113.73(12) . . ?

loop_
_geom_bond_atom_site_label_1
_geom_bond_atom_site_label_2
_geom_bond_distance
_geom_bond_site_symmetry_2
_geom_bond_publ_flag
C1 C6 1.374(4) . ?
C1 C2 1.384(4) . ?
C1 Al1 1.998(3) . ?
C2 F2 1.346(3) . ?
C2 C3 1.372(4) . ?
C3 F3 1.346(3) . ?
C3 C4 1.366(4) . ?
C4 F4 1.343(3) . ?
C4 C5 1.376(4) . ?
C5 F5 1.346(3) . ?
C5 C6 1.365(4) . ?
C6 F6 1.365(3) . ?
C7 C8 1.378(4) . ?
C7 C12 1.381(4) . ?
C7 Al1 1.986(3) . ?
C8 C9 1.364(4) . ?
C8 F8 1.365(3) . ?
C9 F9 1.347(3) . ?
C9 C10 1.363(4) . ?
C10 F10 1.335(3) . ?
C10 C11 1.378(4) . ?
C11 F11 1.343(3) . ?
C11 C12 1.372(4) . ?
C12 F12 1.353(3) . ?
C13 C14 1.379(4) . ?
C13 C18 1.380(4) . ?
C13 Al1 1.989(3) . ?
C14 F14 1.359(3) . ?
C14 C15 1.375(4) . ?
C15 F15 1.343(3) . ?
C15 C16 1.371(4) . ?
C16 F16 1.338(3) . ?
C16 C17 1.367(4) . ?
C17 F17 1.343(3) . ?
C17 C18 1.371(4) . ?
C18 F18 1.356(3) . ?
C19 N1 1.499(3) . ?
C19 H19A 0.9800 . ?
C19 H19B 0.9800 . ?
C19 H19C 0.9800 . ?
C20 C21 1.501(4) . ?
C20 N1 1.512(3) . ?
C20 H20A 0.9900 . ?
C20 H20B 0.9900 . ?
C21 C26 1.383(4) . ?
C21 C22 1.387(4) . ?
C22 C23 1.380(5) . ?
C22 H22 0.9500 . ?
C23 C24 1.372(6) . ?
C23 H23 0.9500 . ?
C24 C25 1.378(6) . ?
C24 H24 0.9500 . ?
C25 C26 1.381(4) . ?
C25 H25 0.9500 . ?
C26 H26 0.9500 . ?
N1 Al1 1.965(2) . ?
N1 H1 0.9300 . ?
C31 C32 1.376(4) . ?
C31 C36 1.379(4) . ?
C31 Al31 1.989(3) . ?
C32 F32 1.361(3) . ?
C32 C33 1.374(4) . ?
C33 F33 1.342(3) . ?
C33 C34 1.370(4) . ?
C34 F34 1.341(3) . ?
C34 C35 1.373(4) . ?
C35 F35 1.342(3) . ?
C35 C36 1.370(4) . ?
C36 F36 1.355(3) . ?
C37 C38 1.377(4) . ?
C37 C42 1.383(4) . ?
C37 Al31 1.990(3) . ?
C38 F38 1.351(3) . ?
C38 C39 1.370(4) . ?
C39 F39 1.352(3) . ?
C39 C40 1.358(5) . ?
C40 F40 1.349(3) . ?
C40 C41 1.359(4) . ?
C41 F41 1.345(3) . ?
C41 C42 1.375(4) . ?
C42 F42 1.352(3) . ?
C43 C48 1.377(4) . ?
C43 C44 1.385(4) . ?
C43 Al31 1.994(3) . ?
C44 F44 1.353(3) . ?
C44 C45 1.371(4) . ?
C45 F45 1.348(3) . ?
C45 C46 1.362(5) . ?
C46 F46 1.343(3) . ?
C46 C47 1.360(5) . ?
C47 F47 1.348(4) . ?
C47 C48 1.370(4) . ?
C48 F48 1.364(3) . ?
C49 N31 1.503(3) . ?
C49 H49A 0.9800 . ?
C49 H49B 0.9800 . ?
C49 H49C 0.9800 . ?
C50 C51 1.504(4) . ?
C50 N31 1.509(3) . ?
C50 H50A 0.9900 . ?
C50 H50B 0.9900 . ?
C51 C52 1.377(4) . ?
C51 C56 1.391(4) . ?
C52 C53 1.389(4) . ?
C52 H52 0.9500 . ?
C53 C54 1.377(5) . ?
C53 H53 0.9500 . ?
C54 C55 1.368(5) . ?
C54 H54 0.9500 . ?
C55 C56 1.379(4) . ?
C55 H55 0.9500 . ?
C56 H56 0.9500 . ?
N31 Al31 1.968(2) . ?
N31 H31 0.9300 . ?

loop_
_geom_hbond_atom_site_label_D
_geom_hbond_atom_site_label_H
_geom_hbond_atom_site_label_A
_geom_hbond_distance_DH
_geom_hbond_distance_HA
_geom_hbond_distance_DA
_geom_hbond_angle_DHA
_geom_hbond_site_symmetry_A
N1 H1 F6 0.93 2.34 2.906(2) 119.0 .
N31 H31 F32 0.93 2.51 3.021(3) 114.7 .
N31 H31 F48 0.93 2.49 2.989(3) 113.6 .
